data_1566206
loop_
_publ_author_name
'Mirzaei, Saber'
'Espinoza Castro, Victor M.'
'Hern\'andez S\'anchez, Ra\'ul'

_publ_section_title
;
 Nonspherical anion sequestration by C--H hydrogen bonding
;
_journal_name_full 'Chemical Science'
_journal_paper_doi 10.1039/D1SC07041J
_journal_year 2022
_chemical_formula_moiety 'C76 H76 F4 O8, 3(C2 H3 N)'
_chemical_formula_sum 'C82 H85 F4 N3 O8'
_chemical_formula_weight 1316.52
_space_group_crystal_system triclinic
_space_group_IT_number 2
_space_group_name_Hall '-P 1'
_space_group_name_H-M_alt 'P -1'
_atom_sites_solution_hydrogens geom
_audit_creation_date 2020-09-24
_audit_creation_method
;
Olex2 1.2
(compiled 2018.05.29 svn.r3508 for OlexSys, GUI svn.r5506)
;
_audit_update_record
;
2021-08-18 deposited with the CCDC.	2022-01-24 downloaded from the CCDC.
;
_cell_angle_alpha 101.319(7)
_cell_angle_beta 91.758(13)
_cell_angle_gamma 101.826(14)
_cell_formula_units_Z 2
_cell_length_a 11.969(4)
_cell_length_b 12.961(3)
_cell_length_c 24.112(4)
_cell_measurement_reflns_used 9463
_cell_measurement_temperature 150
_cell_measurement_theta_max 66.91
_cell_measurement_theta_min 3.56
_cell_volume 3580.1(16)
_computing_cell_refinement 'SAINT V8.38A (?, 2016)'
_computing_data_collection 'APEX2 V2014.9-0'
_computing_data_reduction 'SAINT V8.38A (?, 2016)'
_computing_molecular_graphics 'Olex2 (Dolomanov et al., 2009)'
_computing_publication_material 'Olex2 (Dolomanov et al., 2009)'
_computing_structure_refinement 'XL (Sheldrick, 2008)'
_computing_structure_solution 'SHELXT 2018/2 (Sheldrick, 2018)'
_diffrn_ambient_temperature 150
_diffrn_detector 'Bruker APEX2 area detector'
_diffrn_detector_area_resol_mean 7.9
_diffrn_detector_type 'CCD area detector'
_diffrn_measured_fraction_theta_full 0.964
_diffrn_measured_fraction_theta_max 0.964
_diffrn_measurement_device 'three-circle diffractometer'
_diffrn_measurement_device_type 'Bruker APEX-II CCD'
_diffrn_measurement_method '\w and \f scans'
_diffrn_radiation_monochromator 'mirror optics'
_diffrn_radiation_probe x-ray
_diffrn_radiation_type CuK\a
_diffrn_radiation_wavelength 1.54178
_diffrn_reflns_av_R_equivalents 0.0796
_diffrn_reflns_av_unetI/netI 0.0706
_diffrn_reflns_Laue_measured_fraction_full 0.964
_diffrn_reflns_Laue_measured_fraction_max 0.964
_diffrn_reflns_limit_h_max 14
_diffrn_reflns_limit_h_min -14
_diffrn_reflns_limit_k_max 13
_diffrn_reflns_limit_k_min -15
_diffrn_reflns_limit_l_max 28
_diffrn_reflns_limit_l_min -28
_diffrn_reflns_number 64740
_diffrn_reflns_point_group_measured_fraction_full 0.964
_diffrn_reflns_point_group_measured_fraction_max 0.964
_diffrn_reflns_theta_full 67.333
_diffrn_reflns_theta_max 67.333
_diffrn_reflns_theta_min 1.874
_diffrn_source 'microfocus sealed X-ray tube'
_diffrn_source_type 'Incoatec I\ms'
_diffrn_standards_number 0
_exptl_absorpt_coefficient_mu 0.691
_exptl_absorpt_correction_T_max 0.7528
_exptl_absorpt_correction_T_min 0.1974
_exptl_absorpt_correction_type multi-scan
_exptl_absorpt_process_details
'SADABS-2016/2 (Bruker,2016/2) was used for absorption correction. wR2(int) was 0.1699 before and 0.1038 after correction. The Ratio of minimum to maximum transmission is 0.2622. The \l/2 correction factor is Not present.'
_exptl_crystal_colour 'whiteish colourless'
_exptl_crystal_colour_modifier whiteish
_exptl_crystal_colour_primary colourless
_exptl_crystal_density_diffrn 1.221
_exptl_crystal_description block
_exptl_crystal_F_000 1396
_exptl_crystal_size_max 0.06
_exptl_crystal_size_mid 0.05
_exptl_crystal_size_min 0.05
_refine_diff_density_max 1.754
_refine_diff_density_min -0.971
_refine_diff_density_rms 0.115
_refine_ls_extinction_method none
_refine_ls_goodness_of_fit_ref 1.690
_refine_ls_hydrogen_treatment constr
_refine_ls_matrix_type full
_refine_ls_number_parameters 785
_refine_ls_number_reflns 12398
_refine_ls_number_restraints 28
_refine_ls_restrained_S_all 1.688
_refine_ls_R_factor_all 0.1280
_refine_ls_R_factor_gt 0.1185
_refine_ls_shift/su_max 0.000
_refine_ls_shift/su_mean 0.000
_refine_ls_structure_factor_coef Fsqd
_refine_ls_weighting_details 'w=1/[\s^2^(Fo^2^)+(0.2000P)^2^] where P=(Fo^2^+2Fc^2^)/3'
_refine_ls_weighting_scheme calc
_refine_ls_wR_factor_gt 0.3586
_refine_ls_wR_factor_ref 0.3817
_reflns_Friedel_coverage 0.000
_reflns_number_gt 10477
_reflns_number_total 12398
_reflns_threshold_expression 'I > 2\s(I)'
_cod_data_source_file d1sc07041j2.cif
_cod_data_source_block sm213first_a
_cod_original_cell_volume 3580.1(14)
_cod_database_code 1566206
_shelx_shelxl_version_number 2018/3
_shelx_space_group_comment
;
The symmetry employed for this shelxl refinement is uniquely defined
by the following loop, which should always be used as a source of
symmetry information in preference to the above space-group names.
They are only intended as comments.
;
_shelx_estimated_absorpt_t_max 0.966
_shelx_estimated_absorpt_t_min 0.960
_olex2_refinement_description
;
1. Fixed Uiso
 At 1.2 times of:
  All C(H) groups, All C(H,H) groups
 At 1.5 times of:
  All C(H,H,H) groups
2. Rigid bond restraints
 C3C, F1C
 with sigma for 1-2 distances of 0.01 and sigma for 1-3 distances of 0.01
 C3A, F1A
 with sigma for 1-2 distances of 0.01 and sigma for 1-3 distances of 0.01
 C3B, F1B
 with sigma for 1-2 distances of 0.01 and sigma for 1-3 distances of 0.01
 C3D, F1D
 with sigma for 1-2 distances of 0.01 and sigma for 1-3 distances of 0.01
3. Uiso/Uaniso restraints and constraints
C3C \\sim F1C: within 2A with sigma of 0.04 and sigma for terminal atoms of 0.08
C3A \\sim F1A: within 2A with sigma of 0.04 and sigma for terminal atoms of 0.08
C3B \\sim F1B: within 2A with sigma of 0.04 and sigma for terminal atoms of 0.08
C3D \\sim F1D: within 2A with sigma of 0.04 and sigma for terminal atoms of 0.08
Uanis(C3S) = Uanis(C4S) = Uanis(C5S) = Uanis(C6S)
Uanis(C1C) = Uanis(C2C) = Uanis(C3C) = Uanis(C4C) = Uanis(C5C) = Uanis(C6C)
Uanis(C1B) = Uanis(C2B) = Uanis(C3B) = Uanis(C4B) = Uanis(C5B) = Uanis(C6B)
Uanis(C19A) = Uanis(C19B) = Uanis(C19C) = Uanis(C19D)
4.a Ternary CH refined with riding coordinates:
 C14A(H14A), C14B(H14B), C14C(H14C), C14D(H14D)
4.b Secondary CH2 refined with riding coordinates:
 C13A(H13A,H13B), C13B(H13C,H13D), C13C(H13E,H13F), C13D(H13G,H13H), C15A(H15A,
 H15B), C15B(H15C,H15D), C15C(H15E,H15F), C15D(H15G,H15H), C16A(H16A,H16B),
 C16B(H16C,H16D), C16C(H16E,H16F), C16D(H16G,H16H), C17A(H17A,H17B), C17B(H17C,
 H17D), C17C(H17E,H17F), C17D(H17G,H17H), C18A(H18A,H18B), C18B(H18C,H18D),
 C18C(H18E,H18F), C18D(H18G,H18H)
4.c Aromatic/amide H refined with riding coordinates:
 C1A(H1A), C1B(H1B), C1C(H1C), C1D(H1D), C2A(H2A), C2B(H2B), C2C(H2C),
 C2D(H2D), C4A(H4A), C4B(H4B), C4C(H4C), C4D(H4D), C5A(H5A), C5B(H5B), C5C(H5C),
  C5D(H5D), C10A(H10A), C10B(H10B), C10C(H10C), C10D(H10D)
4.d Idealised Me refined as rotating group:
 C19A(H19A,H19B,H19C), C19B(H19D,H19E,H19F), C19C(H19G,H19H,H19I), C19D(H19J,
 H19K,H19L), C2S(H2SA,H2SB,H2SC), C4S(H4SA,H4SB,H4SC), C6S(H6SA,H6SB,H6SC)
;
_olex2_submission_special_instructions 'No special instructions were received'

loop_
_space_group_symop_operation_xyz
'x, y, z'
'-x, -y, -z'

loop_
_atom_site_label
_atom_site_type_symbol
_atom_site_fract_x
_atom_site_fract_y
_atom_site_fract_z
_atom_site_U_iso_or_equiv
_atom_site_adp_type
_atom_site_occupancy
_atom_site_site_symmetry_order
_atom_site_calc_flag
_atom_site_refinement_flags_posn
_atom_site_refinement_flags_adp
_atom_site_refinement_flags_occupancy
_atom_site_disorder_assembly
_atom_site_disorder_group
F1A F -0.0316(2) 0.8750(2) 0.52329(11) 0.0770(8) Uani 1 1 d . U . . .
F1B F 0.7769(2) 1.07657(19) 0.42633(11) 0.0722(7) Uani 1 1 d . U . . .
F1C F 0.5042(5) 0.9092(3) 0.0226(2) 0.1334(16) Uani 1 1 d . U . . .
F1D F -0.1937(3) 0.7452(3) 0.08684(15) 0.0964(10) Uani 1 1 d . U . . .
O1A O 0.29547(18) 0.58804(18) 0.45095(9) 0.0410(5) Uani 1 1 d . . . . .
O1B O 0.69095(19) 0.64143(19) 0.26586(10) 0.0455(5) Uani 1 1 d . . . . .
O1C O 0.2849(2) 0.46989(19) 0.05274(9) 0.0442(5) Uani 1 1 d . . . . .
O1D O -0.10485(17) 0.42977(18) 0.23801(9) 0.0403(5) Uani 1 1 d . . . . .
O2A O 0.49094(19) 0.63019(19) 0.43377(9) 0.0446(5) Uani 1 1 d . . . . .
O2B O 0.63322(19) 0.60404(18) 0.16829(10) 0.0438(5) Uani 1 1 d . . . . .
O2C O 0.09122(19) 0.41702(18) 0.06880(9) 0.0412(5) Uani 1 1 d . . . . .
O2D O -0.05748(17) 0.46803(17) 0.33681(9) 0.0392(5) Uani 1 1 d . . . . .
C1A C 0.1209(3) 0.7276(3) 0.41984(17) 0.0541(8) Uani 1 1 d . . . . .
H1A H 0.176997 0.741669 0.393698 0.065 Uiso 1 1 calc R . . . .
C1B C 0.5919(3) 0.8290(3) 0.35063(17) 0.0560(4) Uani 1 1 d . . . . .
H1B H 0.526684 0.805848 0.324236 0.067 Uiso 1 1 calc R . . . .
C1C C 0.4270(5) 0.7271(4) 0.1164(2) 0.0753(6) Uani 1 1 d . . . . .
H1C H 0.389961 0.724093 0.150526 0.090 Uiso 1 1 calc R . . . .
C1D C -0.0173(4) 0.6195(3) 0.16386(18) 0.0579(9) Uani 1 1 d . . . . .
H1D H 0.041886 0.639075 0.193559 0.069 Uiso 1 1 calc R . . . .
C2A C 0.0831(4) 0.8127(3) 0.45309(19) 0.0612(10) Uani 1 1 d . . . . .
H2A H 0.113150 0.884853 0.449815 0.073 Uiso 1 1 calc R . . . .
C2B C 0.6382(3) 0.9391(3) 0.36890(17) 0.0560(4) Uani 1 1 d . . . . .
H2B H 0.606393 0.991132 0.354799 0.067 Uiso 1 1 calc R . . . .
C2C C 0.4365(5) 0.8173(4) 0.0930(2) 0.0753(6) Uani 1 1 d . . . . .
H2C H 0.403309 0.875438 0.109749 0.090 Uiso 1 1 calc R . . . .
C2D C -0.0633(5) 0.6992(4) 0.1464(2) 0.0716(12) Uani 1 1 d . . . . .
H2D H -0.036295 0.773109 0.163430 0.086 Uiso 1 1 calc R . . . .
C3A C 0.0031(3) 0.7912(3) 0.49013(16) 0.0555(9) Uani 1 1 d . U . . .
C3B C 0.7307(3) 0.9696(3) 0.40769(17) 0.0560(4) Uani 1 1 d . U . . .
C3C C 0.4949(5) 0.8212(4) 0.0449(2) 0.0753(6) Uani 1 1 d . U . . .
C3D C -0.1486(4) 0.6674(4) 0.10384(19) 0.0661(11) Uani 1 1 d . U . . .
C4A C -0.0453(4) 0.6880(4) 0.49542(18) 0.0636(10) Uani 1 1 d . . . . .
H4A H -0.102208 0.674849 0.521283 0.076 Uiso 1 1 calc R . . . .
C4B C 0.7799(3) 0.8966(3) 0.42659(17) 0.0560(4) Uani 1 1 d . . . . .
H4B H 0.846101 0.919745 0.452363 0.067 Uiso 1 1 calc R . . . .
C4C C 0.5360(5) 0.7366(4) 0.0184(2) 0.0753(6) Uani 1 1 d . . . . .
H4C H 0.572175 0.738771 -0.015992 0.090 Uiso 1 1 calc R . . . .
C4D C -0.1909(4) 0.5628(4) 0.07856(16) 0.0584(10) Uani 1 1 d . . . . .
H4D H -0.251579 0.543597 0.049636 0.070 Uiso 1 1 calc R . . . .
C5A C -0.0082(4) 0.6041(3) 0.46183(16) 0.0544(9) Uani 1 1 d . . . . .
H5A H -0.041372 0.531976 0.464036 0.065 Uiso 1 1 calc R . . . .
C5B C 0.7327(3) 0.7878(3) 0.40790(17) 0.0560(4) Uani 1 1 d . . . . .
H5B H 0.765805 0.735878 0.421432 0.067 Uiso 1 1 calc R . . . .
C5C C 0.5245(5) 0.6462(4) 0.0424(2) 0.0753(6) Uani 1 1 d . . . . .
H5C H 0.554786 0.586821 0.024580 0.090 Uiso 1 1 calc R . . . .
C5D C -0.1430(3) 0.4849(3) 0.09611(14) 0.0496(8) Uani 1 1 d . . . . .
H5D H -0.170245 0.411251 0.078590 0.060 Uiso 1 1 calc R . . . .
C6A C 0.0771(3) 0.6235(2) 0.42480(13) 0.0385(6) Uani 1 1 d . . . . .
C6B C 0.6383(3) 0.7547(3) 0.36989(17) 0.0560(4) Uani 1 1 d . . . . .
C6C C 0.4715(5) 0.6414(4) 0.0902(2) 0.0753(6) Uani 1 1 d . . . . .
C6D C -0.0565(3) 0.5131(3) 0.13863(13) 0.0419(7) Uani 1 1 d . . . . .
C7A C 0.1203(2) 0.5299(2) 0.39286(12) 0.0357(6) Uani 1 1 d . . . . .
C7B C 0.5884(2) 0.6364(2) 0.34912(13) 0.0392(7) Uani 1 1 d . . . . .
C7C C 0.4543(3) 0.5411(2) 0.11393(13) 0.0405(7) Uani 1 1 d . . . . .
C7D C -0.0018(2) 0.4283(2) 0.15525(13) 0.0375(6) Uani 1 1 d . . . . .
C8A C 0.0502(2) 0.4525(2) 0.35013(12) 0.0355(6) Uani 1 1 d . . . . .
C8B C 0.5156(3) 0.5765(3) 0.38079(13) 0.0413(7) Uani 1 1 d . . . . .
C8C C 0.5330(3) 0.5246(2) 0.15337(13) 0.0404(7) Uani 1 1 d . . . . .
C8D C 0.0757(3) 0.3855(2) 0.11995(12) 0.0378(6) Uani 1 1 d . . . . .
C9A C 0.0856(2) 0.3596(2) 0.32291(12) 0.0346(6) Uani 1 1 d . . . . .
C9B C 0.4709(3) 0.4665(3) 0.36224(13) 0.0393(7) Uani 1 1 d . . . . .
C9C C 0.5173(3) 0.4310(2) 0.17463(13) 0.0374(6) Uani 1 1 d . . . . .
C9D C 0.1340(2) 0.3104(2) 0.13420(12) 0.0359(6) Uani 1 1 d . . . . .
C10A C 0.1931(3) 0.3474(2) 0.33849(12) 0.0372(6) Uani 1 1 d . . . . .
H10A H 0.218101 0.285429 0.319762 0.045 Uiso 1 1 calc R . . . .
C10B C 0.5016(3) 0.4158(2) 0.31033(13) 0.0378(6) Uani 1 1 d . . . . .
H10B H 0.472190 0.340686 0.297303 0.045 Uiso 1 1 calc R . . . .
C10C C 0.4183(3) 0.3527(2) 0.15663(13) 0.0378(6) Uani 1 1 d . . . . .
H10C H 0.405516 0.289566 0.171989 0.045 Uiso 1 1 calc R . . . .
C10D C 0.1099(3) 0.2766(2) 0.18464(13) 0.0370(6) Uani 1 1 d . . . . .
H10D H 0.148743 0.225667 0.195310 0.044 Uiso 1 1 calc R . . . .
C11A C 0.2669(3) 0.4215(2) 0.38037(12) 0.0359(6) Uani 1 1 d . . . . .
C11B C 0.5746(2) 0.4718(3) 0.27672(13) 0.0380(6) Uani 1 1 d . . . . .
C11C C 0.3367(3) 0.3635(2) 0.11672(12) 0.0357(6) Uani 1 1 d . . . . .
C11D C 0.0308(2) 0.3147(2) 0.22019(12) 0.0361(6) Uani 1 1 d . . . . .
C12A C 0.2282(3) 0.5130(2) 0.40679(12) 0.0366(6) Uani 1 1 d . . . . .
C12B C 0.6154(3) 0.5818(3) 0.29664(14) 0.0416(7) Uani 1 1 d . . . . .
C12C C 0.3573(3) 0.4579(3) 0.09560(12) 0.0402(7) Uani 1 1 d . . . . .
C12D C -0.0220(2) 0.3923(2) 0.20561(13) 0.0374(6) Uani 1 1 d . . . . .
C13A C 0.3866(3) 0.6639(3) 0.43613(14) 0.0443(7) Uani 1 1 d . . . . .
H13A H 0.365754 0.677822 0.398659 0.053 Uiso 1 1 calc R . . . .
H13B H 0.396817 0.732543 0.464222 0.053 Uiso 1 1 calc R . . . .
C13B C 0.6425(3) 0.6768(3) 0.22120(15) 0.0475(8) Uani 1 1 d . . . . .
H13C H 0.689908 0.747136 0.217819 0.057 Uiso 1 1 calc R . . . .
H13D H 0.565310 0.688006 0.230502 0.057 Uiso 1 1 calc R . . . .
C13C C 0.1833(3) 0.5046(3) 0.06846(14) 0.0448(7) Uani 1 1 d . . . . .
H13E H 0.197360 0.551903 0.106699 0.054 Uiso 1 1 calc R . . . .
H13F H 0.162418 0.547408 0.041502 0.054 Uiso 1 1 calc R . . . .
C13D C -0.0685(3) 0.5105(2) 0.28768(13) 0.0402(7) Uani 1 1 d . . . . .
H13G H 0.006216 0.555432 0.282215 0.048 Uiso 1 1 calc R . . . .
H13H H -0.124344 0.557716 0.293473 0.048 Uiso 1 1 calc R . . . .
C14A C 0.3852(3) 0.4076(3) 0.39733(13) 0.0390(7) Uani 1 1 d . . . . .
H14A H 0.403973 0.445549 0.437859 0.047 Uiso 1 1 calc R . . . .
C14B C 0.6046(3) 0.4186(2) 0.21866(13) 0.0384(6) Uani 1 1 d . . . . .
H14B H 0.680338 0.461266 0.211494 0.046 Uiso 1 1 calc R . . . .
C14C C 0.2269(3) 0.2767(2) 0.09744(12) 0.0371(6) Uani 1 1 d . . . . .
H14C H 0.204326 0.279112 0.057515 0.045 Uiso 1 1 calc R . . . .
C14D C 0.0067(2) 0.2786(2) 0.27606(13) 0.0369(6) Uani 1 1 d . . . . .
H14D H -0.073572 0.284150 0.283946 0.044 Uiso 1 1 calc R . . . .
C15A C 0.3925(3) 0.2897(3) 0.39394(15) 0.0468(8) Uani 1 1 d . . . . .
H15A H 0.372526 0.249313 0.354373 0.056 Uiso 1 1 calc R . . . .
H15B H 0.472210 0.286723 0.404465 0.056 Uiso 1 1 calc R . . . .
C15B C 0.6184(3) 0.3022(3) 0.21500(14) 0.0418(7) Uani 1 1 d . . . . .
H15C H 0.670283 0.300116 0.247355 0.050 Uiso 1 1 calc R . . . .
H15D H 0.542997 0.256110 0.218265 0.050 Uiso 1 1 calc R . . . .
C15C C 0.2456(3) 0.1634(2) 0.09733(13) 0.0423(7) Uani 1 1 d . . . . .
H15E H 0.316059 0.154772 0.078155 0.051 Uiso 1 1 calc R . . . .
H15F H 0.258180 0.156409 0.137065 0.051 Uiso 1 1 calc R . . . .
C15D C 0.0143(3) 0.1618(2) 0.27400(14) 0.0423(7) Uani 1 1 d . . . . .
H15G H 0.094581 0.154986 0.269656 0.051 Uiso 1 1 calc R . . . .
H15H H -0.032978 0.115154 0.240445 0.051 Uiso 1 1 calc R . . . .
C16A C 0.3123(4) 0.2357(3) 0.43313(18) 0.0611(10) Uani 1 1 d . . . . .
H16A H 0.234973 0.249224 0.426650 0.073 Uiso 1 1 calc R . . . .
H16B H 0.339787 0.269536 0.472982 0.073 Uiso 1 1 calc R . . . .
C16B C 0.6661(3) 0.2567(3) 0.16010(15) 0.0490(8) Uani 1 1 d . . . . .
H16C H 0.607594 0.245723 0.128329 0.059 Uiso 1 1 calc R . . . .
H16D H 0.733684 0.309681 0.153156 0.059 Uiso 1 1 calc R . . . .
C16C C 0.1473(4) 0.0729(3) 0.06827(17) 0.0548(9) Uani 1 1 d . . . . .
H16E H 0.130130 0.082061 0.029320 0.066 Uiso 1 1 calc R . . . .
H16F H 0.077997 0.076463 0.089341 0.066 Uiso 1 1 calc R . . . .
C16D C -0.0265(4) 0.1230(3) 0.32738(16) 0.0555(9) Uani 1 1 d . . . . .
H16G H 0.008867 0.178352 0.361107 0.067 Uiso 1 1 calc R . . . .
H16H H -0.110493 0.115644 0.327377 0.067 Uiso 1 1 calc R . . . .
C17A C 0.3029(4) 0.1115(4) 0.4246(2) 0.0691(11) Uani 1 1 d . . . . .
H17A H 0.238823 0.080620 0.445494 0.083 Uiso 1 1 calc R . . . .
H17B H 0.284934 0.078422 0.383796 0.083 Uiso 1 1 calc R . . . .
C17B C 0.7004(5) 0.1507(4) 0.1610(2) 0.0709(12) Uani 1 1 d . . . . .
H17C H 0.751023 0.160089 0.195741 0.085 Uiso 1 1 calc R . . . .
H17D H 0.630737 0.096084 0.163652 0.085 Uiso 1 1 calc R . . . .
C17C C 0.1770(4) -0.0367(3) 0.0657(2) 0.0661(10) Uani 1 1 d . . . . .
H17E H 0.248827 -0.037503 0.046440 0.079 Uiso 1 1 calc R . . . .
H17F H 0.192003 -0.045395 0.104935 0.079 Uiso 1 1 calc R . . . .
C17D C 0.0024(4) 0.0157(3) 0.33237(17) 0.0599(9) Uani 1 1 d . . . . .
H17G H 0.085442 0.021456 0.328591 0.072 Uiso 1 1 calc R . . . .
H17H H -0.013503 0.003111 0.370821 0.072 Uiso 1 1 calc R . . . .
C18A C 0.4088(4) 0.0834(4) 0.4442(3) 0.0768(13) Uani 1 1 d . . . . .
H18A H 0.431100 0.121479 0.483992 0.092 Uiso 1 1 calc R . . . .
H18B H 0.471463 0.107385 0.420718 0.092 Uiso 1 1 calc R . . . .
C18B C 0.7608(6) 0.1081(5) 0.1106(3) 0.0889(16) Uani 1 1 d . . . . .
H18C H 0.709740 0.097369 0.075975 0.107 Uiso 1 1 calc R . . . .
H18D H 0.829882 0.163126 0.107624 0.107 Uiso 1 1 calc R . . . .
C18C C 0.0875(5) -0.1313(4) 0.0358(3) 0.0770(13) Uani 1 1 d . . . . .
H18E H 0.069367 -0.121370 -0.002914 0.092 Uiso 1 1 calc R . . . .
H18F H 0.016838 -0.133540 0.056225 0.092 Uiso 1 1 calc R . . . .
C18D C -0.0618(4) -0.0808(3) 0.2894(2) 0.0663(10) Uani 1 1 d . . . . .
H18G H -0.043586 -0.070383 0.250870 0.080 Uiso 1 1 calc R . . . .
H18H H -0.145044 -0.085985 0.292166 0.080 Uiso 1 1 calc R . . . .
C19A C 0.3919(6) -0.0395(4) 0.4403(3) 0.0911(8) Uani 1 1 d . . . . .
H19A H 0.369762 -0.077331 0.400882 0.137 Uiso 1 1 calc GR . . . .
H19B H 0.331544 -0.062986 0.464476 0.137 Uiso 1 1 calc GR . . . .
H19C H 0.463559 -0.056038 0.452911 0.137 Uiso 1 1 calc GR . . . .
C19B C 0.7962(6) 0.0041(4) 0.1125(3) 0.0911(8) Uani 1 1 d . . . . .
H19D H 0.803177 -0.033781 0.073780 0.137 Uiso 1 1 calc GR . . . .
H19E H 0.738435 -0.041114 0.130430 0.137 Uiso 1 1 calc GR . . . .
H19F H 0.870114 0.019258 0.134434 0.137 Uiso 1 1 calc GR . . . .
C19C C 0.1227(6) -0.2374(4) 0.0314(3) 0.0911(8) Uani 1 1 d . . . . .
H19G H 0.194076 -0.235132 0.012417 0.137 Uiso 1 1 calc GR . . . .
H19H H 0.062495 -0.295270 0.009467 0.137 Uiso 1 1 calc GR . . . .
H19I H 0.134328 -0.250968 0.069528 0.137 Uiso 1 1 calc GR . . . .
C19D C -0.0327(6) -0.1852(4) 0.2978(3) 0.0911(8) Uani 1 1 d . . . . .
H19J H -0.082643 -0.245899 0.271761 0.137 Uiso 1 1 calc GR . . . .
H19K H -0.044082 -0.192938 0.337009 0.137 Uiso 1 1 calc GR . . . .
H19L H 0.047315 -0.184500 0.290141 0.137 Uiso 1 1 calc GR . . . .
N1S N 0.2871(7) 0.7415(5) 0.2803(4) 0.144(3) Uani 1 1 d . . . . .
C1S C 0.2878(4) 0.6521(4) 0.2665(2) 0.0668(10) Uani 1 1 d . . . . .
C2S C 0.2873(3) 0.5403(3) 0.24978(17) 0.0563(9) Uani 1 1 d . . . . .
H2SA H 0.327487 0.527894 0.215110 0.084 Uiso 1 1 calc GR . . . .
H2SB H 0.208062 0.499054 0.242664 0.084 Uiso 1 1 calc GR . . . .
H2SC H 0.325878 0.517121 0.280085 0.084 Uiso 1 1 calc GR . . . .
N2S N 0.3151(5) 0.1291(6) 0.2417(2) 0.1062(17) Uani 1 1 d . . . . .
C3S C 0.3569(7) 0.0661(6) 0.2463(3) 0.0985(9) Uani 1 1 d . . . . .
C4S C 0.4284(6) -0.0113(5) 0.2564(3) 0.0985(9) Uani 1 1 d . . . . .
H4SA H 0.471959 -0.028210 0.223331 0.148 Uiso 1 1 calc GR . . . .
H4SB H 0.378647 -0.077621 0.262549 0.148 Uiso 1 1 calc GR . . . .
H4SC H 0.481382 0.021152 0.289990 0.148 Uiso 1 1 calc GR . . . .
N3S N 0.6374(6) 0.1856(5) 0.3357(3) 0.1056(17) Uani 1 1 d . . . . .
C5S C 0.6931(7) 0.2503(6) 0.3683(3) 0.0985(9) Uani 1 1 d . . . . .
C6S C 0.7639(6) 0.3267(5) 0.4105(3) 0.0985(9) Uani 1 1 d . . . . .
H6SA H 0.840356 0.345611 0.397089 0.148 Uiso 1 1 calc GR . . . .
H6SB H 0.769120 0.296905 0.444600 0.148 Uiso 1 1 calc GR . . . .
H6SC H 0.731887 0.391332 0.419487 0.148 Uiso 1 1 calc GR . . . .

loop_
_atom_site_aniso_label
_atom_site_aniso_U_11
_atom_site_aniso_U_22
_atom_site_aniso_U_33
_atom_site_aniso_U_23
_atom_site_aniso_U_13
_atom_site_aniso_U_12
F1A 0.0921(17) 0.0748(17) 0.0622(15) -0.0225(12) -0.0030(12) 0.0499(14)
F1B 0.0914(17) 0.0412(13) 0.0705(16) 0.0000(10) -0.0086(12) -0.0037(10)
F1C 0.194(4) 0.083(2) 0.146(4) 0.082(3) 0.010(3) 0.026(2)
F1D 0.123(2) 0.086(2) 0.111(2) 0.0505(18) 0.0132(19) 0.0654(19)
O1A 0.0490(11) 0.0392(12) 0.0313(11) -0.0018(8) 0.0000(8) 0.0108(8)
O1B 0.0475(12) 0.0414(13) 0.0457(13) 0.0084(10) 0.0058(9) 0.0053(9)
O1C 0.0575(13) 0.0458(13) 0.0323(11) 0.0110(9) 0.0041(9) 0.0152(9)
O1D 0.0413(11) 0.0430(12) 0.0350(11) 0.0017(9) 0.0005(8) 0.0118(8)
O2A 0.0493(12) 0.0501(13) 0.0305(11) -0.0004(9) 0.0004(9) 0.0103(9)
O2B 0.0489(12) 0.0408(12) 0.0413(12) 0.0107(9) 0.0091(9) 0.0058(9)
O2C 0.0547(12) 0.0422(12) 0.0295(11) 0.0075(9) 0.0006(8) 0.0168(9)
O2D 0.0417(10) 0.0416(12) 0.0354(11) 0.0050(9) 0.0065(8) 0.0137(8)
C1A 0.062(2) 0.0391(19) 0.061(2) 0.0031(15) 0.0135(16) 0.0156(14)
C1B 0.0614(9) 0.0452(9) 0.0564(9) 0.0055(7) -0.0078(7) 0.0066(6)
C1C 0.1057(14) 0.0578(12) 0.0750(12) 0.0325(10) 0.0244(11) 0.0260(9)
C1D 0.073(2) 0.042(2) 0.059(2) 0.0051(16) -0.0054(18) 0.0197(16)
C2A 0.077(2) 0.038(2) 0.064(2) -0.0039(16) 0.0029(19) 0.0181(16)
C2B 0.0614(9) 0.0452(9) 0.0564(9) 0.0055(7) -0.0078(7) 0.0066(6)
C2C 0.1057(14) 0.0578(12) 0.0750(12) 0.0325(10) 0.0244(11) 0.0260(9)
C2D 0.099(3) 0.042(2) 0.082(3) 0.016(2) 0.007(2) 0.029(2)
C3A 0.069(2) 0.052(2) 0.0436(19) -0.0121(15) -0.0062(16) 0.0317(17)
C3B 0.0614(9) 0.0452(9) 0.0564(9) 0.0055(7) -0.0078(7) 0.0066(6)
C3C 0.1057(14) 0.0578(12) 0.0750(12) 0.0325(10) 0.0244(11) 0.0260(9)
C3D 0.090(3) 0.065(3) 0.064(3) 0.030(2) 0.017(2) 0.048(2)
C4A 0.076(2) 0.071(3) 0.050(2) 0.0068(18) 0.0201(18) 0.034(2)
C4B 0.0614(9) 0.0452(9) 0.0564(9) 0.0055(7) -0.0078(7) 0.0066(6)
C4C 0.1057(14) 0.0578(12) 0.0750(12) 0.0325(10) 0.0244(11) 0.0260(9)
C4D 0.071(2) 0.076(3) 0.0391(18) 0.0167(18) 0.0073(16) 0.037(2)
C5A 0.072(2) 0.049(2) 0.0472(19) 0.0093(15) 0.0194(17) 0.0227(16)
C5B 0.0614(9) 0.0452(9) 0.0564(9) 0.0055(7) -0.0078(7) 0.0066(6)
C5C 0.1057(14) 0.0578(12) 0.0750(12) 0.0325(10) 0.0244(11) 0.0260(9)
C5D 0.0635(19) 0.056(2) 0.0335(16) 0.0061(14) 0.0019(14) 0.0257(15)
C6A 0.0463(15) 0.0368(16) 0.0330(15) 0.0016(12) 0.0012(11) 0.0163(11)
C6B 0.0614(9) 0.0452(9) 0.0564(9) 0.0055(7) -0.0078(7) 0.0066(6)
C6C 0.1057(14) 0.0578(12) 0.0750(12) 0.0325(10) 0.0244(11) 0.0260(9)
C6D 0.0528(16) 0.0406(18) 0.0349(16) 0.0064(12) 0.0071(12) 0.0167(12)
C7A 0.0440(15) 0.0339(16) 0.0300(14) 0.0053(11) 0.0080(11) 0.0110(11)
C7B 0.0413(14) 0.0381(17) 0.0376(16) 0.0061(12) 0.0000(12) 0.0097(11)
C7C 0.0545(17) 0.0344(16) 0.0339(15) 0.0088(12) 0.0115(12) 0.0100(12)
C7D 0.0440(15) 0.0335(16) 0.0320(15) -0.0005(11) -0.0042(11) 0.0095(11)
C8A 0.0425(14) 0.0301(15) 0.0344(15) 0.0048(11) 0.0059(11) 0.0102(10)
C8B 0.0436(15) 0.0445(18) 0.0355(16) 0.0054(13) -0.0013(12) 0.0122(12)
C8C 0.0470(16) 0.0365(16) 0.0387(16) 0.0071(12) 0.0130(12) 0.0107(12)
C8D 0.0489(15) 0.0340(16) 0.0292(14) 0.0016(11) 0.0007(11) 0.0108(11)
C9A 0.0452(15) 0.0303(15) 0.0292(14) 0.0071(11) 0.0074(11) 0.0091(11)
C9B 0.0435(15) 0.0430(17) 0.0343(15) 0.0097(12) 0.0000(11) 0.0141(12)
C9C 0.0439(15) 0.0372(16) 0.0338(15) 0.0060(12) 0.0099(12) 0.0154(11)
C9D 0.0457(15) 0.0268(14) 0.0319(15) -0.0020(11) -0.0008(11) 0.0088(10)
C10A 0.0536(16) 0.0296(15) 0.0312(14) 0.0086(11) 0.0088(12) 0.0124(11)
C10B 0.0460(15) 0.0347(16) 0.0355(15) 0.0078(12) 0.0029(12) 0.0146(11)
C10C 0.0521(16) 0.0297(15) 0.0341(15) 0.0052(11) 0.0094(12) 0.0149(11)
C10D 0.0469(15) 0.0269(14) 0.0357(15) 0.0025(11) 0.0020(12) 0.0085(10)
C11A 0.0484(15) 0.0315(15) 0.0307(14) 0.0078(11) 0.0054(11) 0.0134(11)
C11B 0.0418(14) 0.0396(16) 0.0359(16) 0.0100(12) 0.0028(11) 0.0146(11)
C11C 0.0463(15) 0.0325(15) 0.0280(14) 0.0015(11) 0.0080(11) 0.0121(11)
C11D 0.0429(14) 0.0296(15) 0.0333(15) 0.0027(11) 0.0019(11) 0.0059(10)
C12A 0.0515(16) 0.0299(15) 0.0288(14) 0.0039(11) 0.0024(11) 0.0114(11)
C12B 0.0409(15) 0.0414(17) 0.0426(17) 0.0109(13) 0.0033(12) 0.0072(11)
C12C 0.0579(17) 0.0377(16) 0.0286(14) 0.0074(12) 0.0089(12) 0.0173(12)
C12D 0.0406(14) 0.0341(15) 0.0351(15) 0.0011(11) 0.0007(11) 0.0086(11)
C13A 0.0531(17) 0.0358(17) 0.0398(17) -0.0014(13) 0.0015(13) 0.0094(12)
C13B 0.0589(19) 0.0353(17) 0.0473(19) 0.0095(13) 0.0080(14) 0.0061(13)
C13C 0.0632(19) 0.0393(17) 0.0363(16) 0.0101(13) 0.0064(13) 0.0182(13)
C13D 0.0487(16) 0.0373(16) 0.0354(15) 0.0016(12) 0.0026(12) 0.0168(12)
C14A 0.0491(16) 0.0406(17) 0.0313(15) 0.0089(12) 0.0058(12) 0.0167(12)
C14B 0.0434(15) 0.0361(16) 0.0388(16) 0.0081(12) 0.0075(12) 0.0147(11)
C14C 0.0507(16) 0.0313(16) 0.0300(14) 0.0025(11) 0.0037(11) 0.0140(11)
C14D 0.0427(14) 0.0319(15) 0.0343(15) 0.0041(11) 0.0059(11) 0.0061(11)
C15A 0.0586(18) 0.0477(19) 0.0417(17) 0.0160(14) 0.0087(14) 0.0213(14)
C15B 0.0470(15) 0.0425(18) 0.0413(17) 0.0119(13) 0.0073(12) 0.0187(12)
C15C 0.0603(18) 0.0314(16) 0.0352(16) 0.0020(12) 0.0060(13) 0.0143(12)
C15D 0.0553(17) 0.0321(16) 0.0374(16) 0.0042(12) 0.0079(13) 0.0067(12)
C16A 0.088(3) 0.056(2) 0.055(2) 0.0287(18) 0.027(2) 0.0323(19)
C16B 0.0560(18) 0.0447(19) 0.0491(19) 0.0060(14) 0.0133(15) 0.0194(14)
C16C 0.071(2) 0.0366(19) 0.051(2) 0.0009(15) -0.0048(16) 0.0097(15)
C16D 0.081(2) 0.0396(19) 0.0465(19) 0.0122(15) 0.0136(17) 0.0108(15)
C17A 0.078(3) 0.067(3) 0.068(3) 0.032(2) 0.012(2) 0.010(2)
C17B 0.091(3) 0.056(3) 0.073(3) 0.009(2) 0.022(2) 0.034(2)
C17C 0.083(3) 0.043(2) 0.070(3) 0.0017(18) -0.004(2) 0.0191(18)
C17D 0.079(2) 0.052(2) 0.050(2) 0.0150(17) 0.0039(17) 0.0110(17)
C18A 0.081(3) 0.059(3) 0.097(4) 0.030(2) 0.010(3) 0.017(2)
C18B 0.115(4) 0.070(3) 0.082(4) -0.002(3) 0.022(3) 0.036(3)
C18C 0.085(3) 0.047(2) 0.091(3) 0.000(2) -0.015(2) 0.0139(19)
C18D 0.083(3) 0.047(2) 0.066(3) 0.0073(18) 0.007(2) 0.0116(18)
C19A 0.115(2) 0.0544(15) 0.105(2) 0.0071(13) 0.0129(17) 0.0285(13)
C19B 0.115(2) 0.0544(15) 0.105(2) 0.0071(13) 0.0129(17) 0.0285(13)
C19C 0.115(2) 0.0544(15) 0.105(2) 0.0071(13) 0.0129(17) 0.0285(13)
C19D 0.115(2) 0.0544(15) 0.105(2) 0.0071(13) 0.0129(17) 0.0285(13)
N1S 0.156(6) 0.061(4) 0.204(8) 0.003(4) -0.006(6) 0.022(3)
C1S 0.073(2) 0.050(3) 0.074(3) 0.0052(19) 0.002(2) 0.0126(17)
C2S 0.061(2) 0.054(2) 0.056(2) 0.0128(17) 0.0084(16) 0.0149(15)
N2S 0.116(4) 0.135(5) 0.083(3) 0.030(3) 0.013(3) 0.053(4)
C3S 0.118(2) 0.084(2) 0.093(2) 0.0202(16) 0.0101(18) 0.0165(16)
C4S 0.118(2) 0.084(2) 0.093(2) 0.0202(16) 0.0101(18) 0.0165(16)
N3S 0.131(4) 0.095(4) 0.113(4) 0.053(3) 0.013(3) 0.045(3)
C5S 0.118(2) 0.084(2) 0.093(2) 0.0202(16) 0.0101(18) 0.0165(16)
C6S 0.118(2) 0.084(2) 0.093(2) 0.0202(16) 0.0101(18) 0.0165(16)

loop_
_atom_type_symbol
_atom_type_description
_atom_type_scat_dispersion_real
_atom_type_scat_dispersion_imag
_atom_type_scat_source
C C 0.0181 0.0091 'International Tables Vol C Tables 4.2.6.8 and 6.1.1.4'
H H 0.0000 0.0000 'International Tables Vol C Tables 4.2.6.8 and 6.1.1.4'
F F 0.0727 0.0534 'International Tables Vol C Tables 4.2.6.8 and 6.1.1.4'
N N 0.0311 0.0180 'International Tables Vol C Tables 4.2.6.8 and 6.1.1.4'
O O 0.0492 0.0322 'International Tables Vol C Tables 4.2.6.8 and 6.1.1.4'

loop_
_geom_angle_atom_site_label_1
_geom_angle_atom_site_label_2
_geom_angle_atom_site_label_3
_geom_angle
_geom_angle_site_symmetry_1
_geom_angle_site_symmetry_3
_geom_angle_publ_flag
C12A O1A C13A 117.4(2) . . ?
C12B O1B C13B 116.8(2) . . ?
C12C O1C C13C 117.4(2) . . ?
C12D O1D C13D 118.3(2) . . ?
C8B O2A C13A 116.6(2) . . ?
C8C O2B C13B 118.2(2) . . ?
C8D O2C C13C 116.2(2) . . ?
C8A O2D C13D 115.6(2) . . ?
C2A C1A H1A 119.9 . . ?
C6A C1A H1A 119.9 . . ?
C6A C1A C2A 120.1(4) . . ?
C2B C1B H1B 119.4 . . ?
C6B C1B H1B 119.4 . . ?
C6B C1B C2B 121.1(4) . . ?
C2C C1C H1C 120.1 . . ?
C2C C1C C6C 119.9(4) . . ?
C6C C1C H1C 120.1 . . ?
C2D C1D H1D 119.7 . . ?
C6D C1D H1D 119.7 . . ?
C6D C1D C2D 120.6(4) . . ?
C1A C2A H2A 120.5 . . ?
C3A C2A C1A 119.1(4) . . ?
C3A C2A H2A 120.5 . . ?
C1B C2B H2B 121.1 . . ?
C3B C2B C1B 117.9(4) . . ?
C3B C2B H2B 121.1 . . ?
C1C C2C H2C 120.6 . . ?
C3C C2C C1C 118.7(5) . . ?
C3C C2C H2C 120.6 . . ?
C1D C2D H2D 121.1 . . ?
C3D C2D C1D 117.7(4) . . ?
C3D C2D H2D 121.1 . . ?
F1A C3A C4A 118.6(4) . . ?
C2A C3A F1A 118.7(4) . . ?
C2A C3A C4A 122.7(3) . . ?
F1B C3B C2B 118.9(4) . . ?
C4B C3B F1B 119.1(3) . . ?
C4B C3B C2B 121.9(4) . . ?
F1C C3C C2C 118.3(5) . . ?
F1C C3C C4C 120.0(5) . . ?
C4C C3C C2C 121.5(4) . . ?
F1D C3D C2D 117.7(4) . . ?
C4D C3D F1D 119.0(4) . . ?
C4D C3D C2D 123.3(4) . . ?
C3A C4A H4A 121.1 . . ?
C3A C4A C5A 117.7(4) . . ?
C5A C4A H4A 121.1 . . ?
C3B C4B H4B 120.4 . . ?
C3B C4B C5B 119.2(4) . . ?
C5B C4B H4B 120.4 . . ?
C3C C4C H4C 120.6 . . ?
C3C C4C C5C 118.7(5) . . ?
C5C C4C H4C 120.6 . . ?
C3D C4D H4D 121.0 . . ?
C3D C4D C5D 118.1(4) . . ?
C5D C4D H4D 121.0 . . ?
C4A C5A H5A 119.5 . . ?
C4A C5A C6A 121.1(4) . . ?
C6A C5A H5A 119.5 . . ?
C4B C5B H5B 119.9 . . ?
C6B C5B C4B 120.2(4) . . ?
C6B C5B H5B 119.9 . . ?
C4C C5C H5C 119.4 . . ?
C6C C5C C4C 121.1(5) . . ?
C6C C5C H5C 119.4 . . ?
C4D C5D H5D 119.6 . . ?
C6D C5D C4D 120.7(4) . . ?
C6D C5D H5D 119.6 . . ?
C1A C6A C5A 119.1(3) . . ?
C1A C6A C7A 122.2(3) . . ?
C5A C6A C7A 118.7(3) . . ?
C1B C6B C5B 119.6(4) . . ?
C1B C6B C7B 120.4(3) . . ?
C5B C6B C7B 119.9(3) . . ?
C1C C6C C7C 119.5(4) . . ?
C5C C6C C1C 119.9(4) . . ?
C5C C6C C7C 120.5(4) . . ?
C1D C6D C5D 119.5(3) . . ?
C1D C6D C7D 120.4(3) . . ?
C5D C6D C7D 120.0(3) . . ?
C8A C7A C6A 120.7(3) . . ?
C12A C7A C6A 121.5(3) . . ?
C12A C7A C8A 117.7(3) . . ?
C8B C7B C6B 122.1(3) . . ?
C8B C7B C12B 117.4(3) . . ?
C12B C7B C6B 120.5(3) . . ?
C8C C7C C6C 122.6(4) . . ?
C8C C7C C12C 117.2(3) . . ?
C12C C7C C6C 120.2(4) . . ?
C8D C7D C6D 119.2(3) . . ?
C12D C7D C6D 122.6(3) . . ?
C12D C7D C8D 118.2(3) . . ?
O2D C8A C7A 117.9(3) . . ?
O2D C8A C9A 120.4(3) . . ?
C7A C8A C9A 121.6(3) . . ?
C7B C8B O2A 117.5(3) . . ?
C9B C8B O2A 120.2(3) . . ?
C9B C8B C7B 122.3(3) . . ?
C7C C8C O2B 116.9(3) . . ?
C9C C8C O2B 120.6(3) . . ?
C9C C8C C7C 122.3(3) . . ?
O2C C8D C7D 118.2(3) . . ?
O2C C8D C9D 119.6(3) . . ?
C9D C8D C7D 122.2(3) . . ?
C8A C9A C14D 119.6(3) . . ?
C10A C9A C8A 118.0(3) . . ?
C10A C9A C14D 122.4(3) . . ?
C8B C9B C14A 119.4(3) . . ?
C10B C9B C8B 118.1(3) . . ?
C10B C9B C14A 122.4(3) . . ?
C8C C9C C14B 120.0(3) . . ?
C10C C9C C8C 118.3(3) . . ?
C10C C9C C14B 121.7(3) . . ?
C8D C9D C14C 119.6(3) . . ?
C10D C9D C8D 117.2(3) . . ?
C10D C9D C14C 123.0(3) . . ?
C9A C10A H10A 118.4 . . ?
C9A C10A C11A 123.1(3) . . ?
C11A C10A H10A 118.4 . . ?
C9B C10B H10B 118.9 . . ?
C9B C10B C11B 122.1(3) . . ?
C11B C10B H10B 118.9 . . ?
C9C C10C H10C 118.8 . . ?
C9C C10C C11C 122.4(3) . . ?
C11C C10C H10C 118.8 . . ?
C9D C10D H10D 118.8 . . ?
C9D C10D C11D 122.4(3) . . ?
C11D C10D H10D 118.8 . . ?
C10A C11A C12A 117.1(3) . . ?
C10A C11A C14A 122.9(3) . . ?
C12A C11A C14A 120.0(3) . . ?
C10B C11B C14B 122.7(3) . . ?
C12B C11B C10B 117.6(3) . . ?
C12B C11B C14B 119.6(3) . . ?
C10C C11C C14C 121.9(3) . . ?
C12C C11C C10C 117.4(3) . . ?
C12C C11C C14C 120.8(3) . . ?
C10D C11D C14D 122.0(3) . . ?
C12D C11D C10D 118.5(3) . . ?
C12D C11D C14D 119.4(3) . . ?
O1A C12A C11A 120.2(3) . . ?
C7A C12A O1A 117.3(3) . . ?
C7A C12A C11A 122.4(3) . . ?
O1B C12B C7B 117.2(3) . . ?
C11B C12B O1B 120.3(3) . . ?
C11B C12B C7B 122.4(3) . . ?
O1C C12C C7C 117.2(3) . . ?
O1C C12C C11C 120.3(3) . . ?
C11C C12C C7C 122.4(3) . . ?
O1D C12D C7D 117.4(3) . . ?
C11D C12D O1D 121.0(3) . . ?
C11D C12D C7D 121.3(3) . . ?
O1A C13A H13A 108.8 . . ?
O1A C13A H13B 108.8 . . ?
O2A C13A O1A 113.6(3) . . ?
O2A C13A H13A 108.8 . . ?
O2A C13A H13B 108.8 . . ?
H13A C13A H13B 107.7 . . ?
O1B C13B O2B 113.5(3) . . ?
O1B C13B H13C 108.9 . . ?
O1B C13B H13D 108.9 . . ?
O2B C13B H13C 108.9 . . ?
O2B C13B H13D 108.9 . . ?
H13C C13B H13D 107.7 . . ?
O1C C13C H13E 109.2 . . ?
O1C C13C H13F 109.2 . . ?
O2C C13C O1C 111.9(3) . . ?
O2C C13C H13E 109.2 . . ?
O2C C13C H13F 109.2 . . ?
H13E C13C H13F 107.9 . . ?
O1D C13D H13G 109.0 . . ?
O1D C13D H13H 109.0 . . ?
O2D C13D O1D 113.1(2) . . ?
O2D C13D H13G 109.0 . . ?
O2D C13D H13H 109.0 . . ?
H13G C13D H13H 107.8 . . ?
C9B C14A H14A 107.1 . . ?
C9B C14A C15A 113.5(3) . . ?
C11A C14A C9B 108.0(2) . . ?
C11A C14A H14A 107.1 . . ?
C11A C14A C15A 113.7(3) . . ?
C15A C14A H14A 107.1 . . ?
C9C C14B C11B 107.8(2) . . ?
C9C C14B H14B 106.9 . . ?
C9C C14B C15B 114.2(3) . . ?
C11B C14B H14B 106.9 . . ?
C11B C14B C15B 113.7(2) . . ?
C15B C14B H14B 106.9 . . ?
C9D C14C C11C 106.7(2) . . ?
C9D C14C H14C 107.4 . . ?
C9D C14C C15C 115.4(2) . . ?
C11C C14C H14C 107.4 . . ?
C15C C14C C11C 112.1(3) . . ?
C15C C14C H14C 107.4 . . ?
C9A C14D H14D 107.2 . . ?
C11D C14D C9A 107.7(2) . . ?
C11D C14D H14D 107.2 . . ?
C15D C14D C9A 113.9(3) . . ?
C15D C14D C11D 113.4(2) . . ?
C15D C14D H14D 107.2 . . ?
C14A C15A H15A 109.2 . . ?
C14A C15A H15B 109.2 . . ?
H15A C15A H15B 107.9 . . ?
C16A C15A C14A 112.2(3) . . ?
C16A C15A H15A 109.2 . . ?
C16A C15A H15B 109.2 . . ?
C14B C15B H15C 109.0 . . ?
C14B C15B H15D 109.0 . . ?
H15C C15B H15D 107.8 . . ?
C16B C15B C14B 112.8(3) . . ?
C16B C15B H15C 109.0 . . ?
C16B C15B H15D 109.0 . . ?
C14C C15C H15E 108.6 . . ?
C14C C15C H15F 108.6 . . ?
H15E C15C H15F 107.6 . . ?
C16C C15C C14C 114.5(3) . . ?
C16C C15C H15E 108.6 . . ?
C16C C15C H15F 108.6 . . ?
C14D C15D H15G 109.2 . . ?
C14D C15D H15H 109.2 . . ?
C14D C15D C16D 112.3(3) . . ?
H15G C15D H15H 107.9 . . ?
C16D C15D H15G 109.2 . . ?
C16D C15D H15H 109.2 . . ?
C15A C16A H16A 108.7 . . ?
C15A C16A H16B 108.7 . . ?
C15A C16A C17A 114.0(3) . . ?
H16A C16A H16B 107.6 . . ?
C17A C16A H16A 108.7 . . ?
C17A C16A H16B 108.7 . . ?
C15B C16B H16C 109.1 . . ?
C15B C16B H16D 109.1 . . ?
H16C C16B H16D 107.8 . . ?
C17B C16B C15B 112.7(3) . . ?
C17B C16B H16C 109.1 . . ?
C17B C16B H16D 109.1 . . ?
C15C C16C H16E 109.4 . . ?
C15C C16C H16F 109.4 . . ?
C15C C16C C17C 111.0(3) . . ?
H16E C16C H16F 108.0 . . ?
C17C C16C H16E 109.4 . . ?
C17C C16C H16F 109.4 . . ?
C15D C16D H16G 108.9 . . ?
C15D C16D H16H 108.9 . . ?
H16G C16D H16H 107.7 . . ?
C17D C16D C15D 113.6(3) . . ?
C17D C16D H16G 108.9 . . ?
C17D C16D H16H 108.9 . . ?
C16A C17A H17A 109.0 . . ?
C16A C17A H17B 109.0 . . ?
H17A C17A H17B 107.8 . . ?
C18A C17A C16A 113.0(4) . . ?
C18A C17A H17A 109.0 . . ?
C18A C17A H17B 109.0 . . ?
C16B C17B H17C 108.5 . . ?
C16B C17B H17D 108.5 . . ?
H17C C17B H17D 107.5 . . ?
C18B C17B C16B 115.1(4) . . ?
C18B C17B H17C 108.5 . . ?
C18B C17B H17D 108.5 . . ?
C16C C17C H17E 108.5 . . ?
C16C C17C H17F 108.5 . . ?
H17E C17C H17F 107.5 . . ?
C18C C17C C16C 115.2(4) . . ?
C18C C17C H17E 108.5 . . ?
C18C C17C H17F 108.5 . . ?
C16D C17D H17G 108.5 . . ?
C16D C17D H17H 108.5 . . ?
H17G C17D H17H 107.5 . . ?
C18D C17D C16D 115.2(4) . . ?
C18D C17D H17G 108.5 . . ?
C18D C17D H17H 108.5 . . ?
C17A C18A H18A 109.4 . . ?
C17A C18A H18B 109.4 . . ?
C17A C18A C19A 111.2(5) . . ?
H18A C18A H18B 108.0 . . ?
C19A C18A H18A 109.4 . . ?
C19A C18A H18B 109.4 . . ?
C17B C18B H18C 108.6 . . ?
C17B C18B H18D 108.6 . . ?
H18C C18B H18D 107.6 . . ?
C19B C18B C17B 114.7(5) . . ?
C19B C18B H18C 108.6 . . ?
C19B C18B H18D 108.6 . . ?
C17C C18C H18E 108.8 . . ?
C17C C18C H18F 108.8 . . ?
C17C C18C C19C 113.6(4) . . ?
H18E C18C H18F 107.7 . . ?
C19C C18C H18E 108.8 . . ?
C19C C18C H18F 108.8 . . ?
C17D C18D H18G 109.0 . . ?
C17D C18D H18H 109.0 . . ?
C17D C18D C19D 112.8(4) . . ?
H18G C18D H18H 107.8 . . ?
C19D C18D H18G 109.0 . . ?
C19D C18D H18H 109.0 . . ?
C18A C19A H19A 109.5 . . ?
C18A C19A H19B 109.5 . . ?
C18A C19A H19C 109.5 . . ?
H19A C19A H19B 109.5 . . ?
H19A C19A H19C 109.5 . . ?
H19B C19A H19C 109.5 . . ?
C18B C19B H19D 109.5 . . ?
C18B C19B H19E 109.5 . . ?
C18B C19B H19F 109.5 . . ?
H19D C19B H19E 109.5 . . ?
H19D C19B H19F 109.5 . . ?
H19E C19B H19F 109.5 . . ?
C18C C19C H19G 109.5 . . ?
C18C C19C H19H 109.5 . . ?
C18C C19C H19I 109.5 . . ?
H19G C19C H19H 109.5 . . ?
H19G C19C H19I 109.5 . . ?
H19H C19C H19I 109.5 . . ?
C18D C19D H19J 109.5 . . ?
C18D C19D H19K 109.5 . . ?
C18D C19D H19L 109.5 . . ?
H19J C19D H19K 109.5 . . ?
H19J C19D H19L 109.5 . . ?
H19K C19D H19L 109.5 . . ?
N1S C1S C2S 179.1(7) . . ?
C1S C2S H2SA 109.5 . . ?
C1S C2S H2SB 109.5 . . ?
C1S C2S H2SC 109.5 . . ?
H2SA C2S H2SB 109.5 . . ?
H2SA C2S H2SC 109.5 . . ?
H2SB C2S H2SC 109.5 . . ?
N2S C3S C4S 172.6(8) . . ?
C3S C4S H4SA 109.5 . . ?
C3S C4S H4SB 109.5 . . ?
C3S C4S H4SC 109.5 . . ?
H4SA C4S H4SB 109.5 . . ?
H4SA C4S H4SC 109.5 . . ?
H4SB C4S H4SC 109.5 . . ?
N3S C5S C6S 176.9(8) . . ?
C5S C6S H6SA 109.5 . . ?
C5S C6S H6SB 109.5 . . ?
C5S C6S H6SC 109.5 . . ?
H6SA C6S H6SB 109.5 . . ?
H6SA C6S H6SC 109.5 . . ?
H6SB C6S H6SC 109.5 . . ?

loop_
_geom_bond_atom_site_label_1
_geom_bond_atom_site_label_2
_geom_bond_distance
_geom_bond_site_symmetry_2
_geom_bond_publ_flag
F1A C3A 1.362(4) . ?
F1B C3B 1.362(4) . ?
F1C C3C 1.340(5) . ?
F1D C3D 1.359(4) . ?
O1A C12A 1.396(4) . ?
O1A C13A 1.416(4) . ?
O1B C12B 1.395(4) . ?
O1B C13B 1.404(4) . ?
O1C C12C 1.381(4) . ?
O1C C13C 1.419(4) . ?
O1D C12D 1.388(4) . ?
O1D C13D 1.417(4) . ?
O2A C8B 1.400(4) . ?
O2A C13A 1.404(4) . ?
O2B C8C 1.397(4) . ?
O2B C13B 1.416(4) . ?
O2C C8D 1.380(4) . ?
O2C C13C 1.412(4) . ?
O2D C8A 1.383(4) . ?
O2D C13D 1.414(4) . ?
C1A H1A 0.9500 . ?
C1A C2A 1.393(5) . ?
C1A C6A 1.375(5) . ?
C1B H1B 0.9500 . ?
C1B C2B 1.398(5) . ?
C1B C6B 1.352(6) . ?
C1C H1C 0.9500 . ?
C1C C2C 1.380(6) . ?
C1C C6C 1.380(7) . ?
C1D H1D 0.9500 . ?
C1D C2D 1.392(6) . ?
C1D C6D 1.371(5) . ?
C2A H2A 0.9500 . ?
C2A C3A 1.354(6) . ?
C2B H2B 0.9500 . ?
C2B C3B 1.367(5) . ?
C2C H2C 0.9500 . ?
C2C C3C 1.376(7) . ?
C2D H2D 0.9500 . ?
C2D C3D 1.364(7) . ?
C3A C4A 1.376(7) . ?
C3B C4B 1.353(6) . ?
C3C C4C 1.349(7) . ?
C3D C4D 1.357(7) . ?
C4A H4A 0.9500 . ?
C4A C5A 1.382(5) . ?
C4B H4B 0.9500 . ?
C4B C5B 1.386(5) . ?
C4C H4C 0.9500 . ?
C4C C5C 1.390(6) . ?
C4D H4D 0.9500 . ?
C4D C5D 1.385(5) . ?
C5A H5A 0.9500 . ?
C5A C6A 1.393(5) . ?
C5B H5B 0.9500 . ?
C5B C6B 1.373(5) . ?
C5C H5C 0.9500 . ?
C5C C6C 1.338(7) . ?
C5D H5D 0.9500 . ?
C5D C6D 1.375(5) . ?
C6A C7A 1.499(4) . ?
C6B C7B 1.504(5) . ?
C6C C7C 1.499(5) . ?
C6D C7D 1.499(4) . ?
C7A C8A 1.402(4) . ?
C7A C12A 1.396(4) . ?
C7B C8B 1.394(5) . ?
C7B C12B 1.405(5) . ?
C7C C8C 1.395(5) . ?
C7C C12C 1.405(5) . ?
C7D C8D 1.402(4) . ?
C7D C12D 1.395(4) . ?
C8A C9A 1.406(4) . ?
C8B C9B 1.393(5) . ?
C8C C9C 1.388(4) . ?
C8D C9D 1.395(4) . ?
C9A C10A 1.379(4) . ?
C9A C14D 1.527(4) . ?
C9B C10B 1.393(4) . ?
C9B C14A 1.529(4) . ?
C9C C10C 1.387(4) . ?
C9C C14B 1.521(4) . ?
C9D C10D 1.391(4) . ?
C9D C14C 1.523(4) . ?
C10A H10A 0.9500 . ?
C10A C11A 1.393(4) . ?
C10B H10B 0.9500 . ?
C10B C11B 1.401(4) . ?
C10C H10C 0.9500 . ?
C10C C11C 1.396(4) . ?
C10D H10D 0.9500 . ?
C10D C11D 1.397(4) . ?
C11A C12A 1.404(4) . ?
C11A C14A 1.517(4) . ?
C11B C12B 1.390(5) . ?
C11B C14B 1.522(4) . ?
C11C C12C 1.395(4) . ?
C11C C14C 1.537(4) . ?
C11D C12D 1.386(4) . ?
C11D C14D 1.527(4) . ?
C13A H13A 0.9900 . ?
C13A H13B 0.9900 . ?
C13B H13C 0.9900 . ?
C13B H13D 0.9900 . ?
C13C H13E 0.9900 . ?
C13C H13F 0.9900 . ?
C13D H13G 0.9900 . ?
C13D H13H 0.9900 . ?
C14A H14A 1.0000 . ?
C14A C15A 1.535(5) . ?
C14B H14B 1.0000 . ?
C14B C15B 1.536(4) . ?
C14C H14C 1.0000 . ?
C14C C15C 1.529(4) . ?
C14D H14D 1.0000 . ?
C14D C15D 1.525(4) . ?
C15A H15A 0.9900 . ?
C15A H15B 0.9900 . ?
C15A C16A 1.532(5) . ?
C15B H15C 0.9900 . ?
C15B H15D 0.9900 . ?
C15B C16B 1.518(4) . ?
C15C H15E 0.9900 . ?
C15C H15F 0.9900 . ?
C15C C16C 1.521(5) . ?
C15D H15G 0.9900 . ?
C15D H15H 0.9900 . ?
C15D C16D 1.530(4) . ?
C16A H16A 0.9900 . ?
C16A H16B 0.9900 . ?
C16A C17A 1.562(6) . ?
C16B H16C 0.9900 . ?
C16B H16D 0.9900 . ?
C16B C17B 1.517(5) . ?
C16C H16E 0.9900 . ?
C16C H16F 0.9900 . ?
C16C C17C 1.524(6) . ?
C16D H16G 0.9900 . ?
C16D H16H 0.9900 . ?
C16D C17D 1.526(5) . ?
C17A H17A 0.9900 . ?
C17A H17B 0.9900 . ?
C17A C18A 1.477(7) . ?
C17B H17C 0.9900 . ?
C17B H17D 0.9900 . ?
C17B C18B 1.503(7) . ?
C17C H17E 0.9900 . ?
C17C H17F 0.9900 . ?
C17C C18C 1.497(6) . ?
C17D H17G 0.9900 . ?
C17D H17H 0.9900 . ?
C17D C18D 1.509(6) . ?
C18A H18A 0.9900 . ?
C18A H18B 0.9900 . ?
C18A C19A 1.547(7) . ?
C18B H18C 0.9900 . ?
C18B H18D 0.9900 . ?
C18B C19B 1.502(7) . ?
C18C H18E 0.9900 . ?
C18C H18F 0.9900 . ?
C18C C19C 1.504(7) . ?
C18D H18G 0.9900 . ?
C18D H18H 0.9900 . ?
C18D C19D 1.513(7) . ?
C19A H19A 0.9800 . ?
C19A H19B 0.9800 . ?
C19A H19C 0.9800 . ?
C19B H19D 0.9800 . ?
C19B H19E 0.9800 . ?
C19B H19F 0.9800 . ?
C19C H19G 0.9800 . ?
C19C H19H 0.9800 . ?
C19C H19I 0.9800 . ?
C19D H19J 0.9800 . ?
C19D H19K 0.9800 . ?
C19D H19L 0.9800 . ?
N1S C1S 1.143(7) . ?
C1S C2S 1.424(6) . ?
C2S H2SA 0.9800 . ?
C2S H2SB 0.9800 . ?
C2S H2SC 0.9800 . ?
N2S C3S 1.062(9) . ?
C3S C4S 1.494(10) . ?
C4S H4SA 0.9800 . ?
C4S H4SB 0.9800 . ?
C4S H4SC 0.9800 . ?
N3S C5S 1.116(9) . ?
C5S C6S 1.393(10) . ?
C6S H6SA 0.9800 . ?
C6S H6SB 0.9800 . ?
C6S H6SC 0.9800 . ?

loop_
_geom_torsion_atom_site_label_1
_geom_torsion_atom_site_label_2
_geom_torsion_atom_site_label_3
_geom_torsion_atom_site_label_4
_geom_torsion
_geom_torsion_site_symmetry_1
_geom_torsion_site_symmetry_2
_geom_torsion_site_symmetry_3
_geom_torsion_site_symmetry_4
_geom_torsion_publ_flag
F1A C3A C4A C5A -179.4(4) . . . . ?
F1B C3B C4B C5B 179.7(4) . . . . ?
F1C C3C C4C C5C -179.6(6) . . . . ?
F1D C3D C4D C5D 179.4(4) . . . . ?
O2A C8B C9B C10B -177.3(3) . . . . ?
O2A C8B C9B C14A 6.3(4) . . . . ?
O2B C8C C9C C10C -177.4(3) . . . . ?
O2B C8C C9C C14B 5.6(4) . . . . ?
O2C C8D C9D C10D -176.2(3) . . . . ?
O2C C8D C9D C14C 8.9(4) . . . . ?
O2D C8A C9A C10A -178.9(2) . . . . ?
O2D C8A C9A C14D 3.4(4) . . . . ?
C1A C2A C3A F1A 178.7(4) . . . . ?
C1A C2A C3A C4A -1.8(7) . . . . ?
C1A C6A C7A C8A -112.8(4) . . . . ?
C1A C6A C7A C12A 71.2(4) . . . . ?
C1B C2B C3B F1B -179.7(4) . . . . ?
C1B C2B C3B C4B 2.6(6) . . . . ?
C1B C6B C7B C8B -100.1(4) . . . . ?
C1B C6B C7B C12B 80.7(5) . . . . ?
C1C C2C C3C F1C -179.7(6) . . . . ?
C1C C2C C3C C4C 4.5(9) . . . . ?
C1C C6C C7C C8C -92.0(6) . . . . ?
C1C C6C C7C C12C 89.6(6) . . . . ?
C1D C2D C3D F1D 179.9(4) . . . . ?
C1D C2D C3D C4D 0.7(7) . . . . ?
C1D C6D C7D C8D -101.6(4) . . . . ?
C1D C6D C7D C12D 76.3(4) . . . . ?
C2A C1A C6A C5A 2.3(6) . . . . ?
C2A C1A C6A C7A -175.9(3) . . . . ?
C2A C3A C4A C5A 1.1(7) . . . . ?
C2B C1B C6B C5B -0.2(7) . . . . ?
C2B C1B C6B C7B -179.1(4) . . . . ?
C2B C3B C4B C5B -2.6(7) . . . . ?
C2C C1C C6C C5C 0.6(9) . . . . ?
C2C C1C C6C C7C -176.2(5) . . . . ?
C2C C3C C4C C5C -3.8(9) . . . . ?
C2D C1D C6D C5D -0.8(6) . . . . ?
C2D C1D C6D C7D 176.3(4) . . . . ?
C2D C3D C4D C5D -1.4(6) . . . . ?
C3A C4A C5A C6A 1.4(6) . . . . ?
C3B C4B C5B C6B 1.1(6) . . . . ?
C3C C4C C5C C6C 1.5(9) . . . . ?
C3D C4D C5D C6D 1.1(5) . . . . ?
C4A C5A C6A C1A -3.1(6) . . . . ?
C4A C5A C6A C7A 175.2(4) . . . . ?
C4B C5B C6B C1B 0.3(6) . . . . ?
C4B C5B C6B C7B 179.1(4) . . . . ?
C4C C5C C6C C1C 0.1(9) . . . . ?
C4C C5C C6C C7C 176.8(5) . . . . ?
C4D C5D C6D C1D 0.0(5) . . . . ?
C4D C5D C6D C7D -177.1(3) . . . . ?
C5A C6A C7A C8A 69.0(4) . . . . ?
C5A C6A C7A C12A -107.0(4) . . . . ?
C5B C6B C7B C8B 81.1(5) . . . . ?
C5B C6B C7B C12B -98.2(4) . . . . ?
C5C C6C C7C C8C 91.3(6) . . . . ?
C5C C6C C7C C12C -87.2(6) . . . . ?
C5D C6D C7D C8D 75.5(4) . . . . ?
C5D C6D C7D C12D -106.7(4) . . . . ?
C6A C1A C2A C3A 0.0(6) . . . . ?
C6A C7A C8A O2D 2.9(4) . . . . ?
C6A C7A C8A C9A -174.7(3) . . . . ?
C6A C7A C12A O1A -1.3(4) . . . . ?
C6A C7A C12A C11A 175.0(3) . . . . ?
C6B C1B C2B C3B -1.2(6) . . . . ?
C6B C7B C8B O2A -0.9(5) . . . . ?
C6B C7B C8B C9B -178.8(3) . . . . ?
C6B C7B C12B O1B 1.0(4) . . . . ?
C6B C7B C12B C11B 177.6(3) . . . . ?
C6C C1C C2C C3C -2.8(9) . . . . ?
C6C C7C C8C O2B -3.1(5) . . . . ?
C6C C7C C8C C9C -179.1(3) . . . . ?
C6C C7C C12C O1C 4.4(5) . . . . ?
C6C C7C C12C C11C -179.4(3) . . . . ?
C6D C1D C2D C3D 0.4(7) . . . . ?
C6D C7D C8D O2C -5.3(4) . . . . ?
C6D C7D C8D C9D 176.7(3) . . . . ?
C6D C7D C12D O1D 6.6(4) . . . . ?
C6D C7D C12D C11D -179.3(3) . . . . ?
C7A C8A C9A C10A -1.5(4) . . . . ?
C7A C8A C9A C14D -179.2(2) . . . . ?
C7B C8B C9B C10B 0.5(5) . . . . ?
C7B C8B C9B C14A -175.9(3) . . . . ?
C7C C8C C9C C10C -1.5(4) . . . . ?
C7C C8C C9C C14B -178.5(3) . . . . ?
C7D C8D C9D C10D 1.8(4) . . . . ?
C7D C8D C9D C14C -173.1(3) . . . . ?
C8A O2D C13D O1D 92.6(3) . . . . ?
C8A C7A C12A O1A -177.4(2) . . . . ?
C8A C7A C12A C11A -1.1(4) . . . . ?
C8A C9A C10A C11A 1.1(4) . . . . ?
C8A C9A C14D C11D 87.3(3) . . . . ?
C8A C9A C14D C15D -146.0(3) . . . . ?
C8B O2A C13A O1A 92.8(3) . . . . ?
C8B C7B C12B O1B -178.2(3) . . . . ?
C8B C7B C12B C11B -1.6(5) . . . . ?
C8B C9B C10B C11B -0.4(4) . . . . ?
C8B C9B C14A C11A 84.9(3) . . . . ?
C8B C9B C14A C15A -148.1(3) . . . . ?
C8C O2B C13B O1B 90.0(3) . . . . ?
C8C C7C C12C O1C -174.1(3) . . . . ?
C8C C7C C12C C11C 2.1(4) . . . . ?
C8C C9C C10C C11C 2.2(4) . . . . ?
C8C C9C C14B C11B 84.7(3) . . . . ?
C8C C9C C14B C15B -147.9(3) . . . . ?
C8D O2C C13C O1C 92.5(3) . . . . ?
C8D C7D C12D O1D -175.5(2) . . . . ?
C8D C7D C12D C11D -1.4(4) . . . . ?
C8D C9D C10D C11D 0.2(4) . . . . ?
C8D C9D C14C C11C 82.5(3) . . . . ?
C8D C9D C14C C15C -152.2(3) . . . . ?
C9A C10A C11A C12A -0.8(4) . . . . ?
C9A C10A C11A C14A 180.0(2) . . . . ?
C9A C14D C15D C16D 64.5(4) . . . . ?
C9B C10B C11B C12B -0.6(4) . . . . ?
C9B C10B C11B C14B -177.0(3) . . . . ?
C9B C14A C15A C16A 175.5(3) . . . . ?
C9C C10C C11C C12C -0.9(4) . . . . ?
C9C C10C C11C C14C -179.5(3) . . . . ?
C9C C14B C15B C16B 64.6(3) . . . . ?
C9D C10D C11D C12D -2.7(4) . . . . ?
C9D C10D C11D C14D -178.8(3) . . . . ?
C9D C14C C15C C16C 68.6(4) . . . . ?
C10A C9A C14D C11D -90.3(3) . . . . ?
C10A C9A C14D C15D 36.4(4) . . . . ?
C10A C11A C12A O1A 177.0(2) . . . . ?
C10A C11A C12A C7A 0.7(4) . . . . ?
C10A C11A C14A C9B 92.9(3) . . . . ?
C10A C11A C14A C15A -34.0(4) . . . . ?
C10B C9B C14A C11A -91.4(3) . . . . ?
C10B C9B C14A C15A 35.7(4) . . . . ?
C10B C11B C12B O1B 178.2(3) . . . . ?
C10B C11B C12B C7B 1.7(5) . . . . ?
C10B C11B C14B C9C 90.6(3) . . . . ?
C10B C11B C14B C15B -37.1(4) . . . . ?
C10C C9C C14B C11B -92.2(3) . . . . ?
C10C C9C C14B C15B 35.2(4) . . . . ?
C10C C11C C12C O1C 174.7(2) . . . . ?
C10C C11C C12C C7C -1.4(4) . . . . ?
C10C C11C C14C C9D 94.7(3) . . . . ?
C10C C11C C14C C15C -32.5(4) . . . . ?
C10D C9D C14C C11C -92.1(3) . . . . ?
C10D C9D C14C C15C 33.2(4) . . . . ?
C10D C11D C12D O1D 177.2(3) . . . . ?
C10D C11D C12D C7D 3.3(4) . . . . ?
C10D C11D C14D C9A 92.7(3) . . . . ?
C10D C11D C14D C15D -34.3(4) . . . . ?
C11A C14A C15A C16A -60.5(4) . . . . ?
C11B C14B C15B C16B -171.1(3) . . . . ?
C11C C14C C15C C16C -169.0(3) . . . . ?
C11D C14D C15D C16D -171.9(3) . . . . ?
C12A O1A C13A O2A -91.6(3) . . . . ?
C12A C7A C8A O2D 179.0(2) . . . . ?
C12A C7A C8A C9A 1.4(4) . . . . ?
C12A C11A C14A C9B -86.3(3) . . . . ?
C12A C11A C14A C15A 146.8(3) . . . . ?
C12B O1B C13B O2B -91.5(3) . . . . ?
C12B C7B C8B O2A 178.4(3) . . . . ?
C12B C7B C8B C9B 0.5(5) . . . . ?
C12B C11B C14B C9C -85.7(3) . . . . ?
C12B C11B C14B C15B 146.5(3) . . . . ?
C12C O1C C13C O2C -90.1(3) . . . . ?
C12C C7C C8C O2B 175.4(2) . . . . ?
C12C C7C C8C C9C -0.6(4) . . . . ?
C12C C11C C14C C9D -83.9(3) . . . . ?
C12C C11C C14C C15C 148.9(3) . . . . ?
C12D O1D C13D O2D -91.5(3) . . . . ?
C12D C7D C8D O2C 176.8(3) . . . . ?
C12D C7D C8D C9D -1.3(4) . . . . ?
C12D C11D C14D C9A -83.4(3) . . . . ?
C12D C11D C14D C15D 149.7(3) . . . . ?
C13A O1A C12A C7A -103.6(3) . . . . ?
C13A O1A C12A C11A 79.9(3) . . . . ?
C13A O2A C8B C7B 99.0(3) . . . . ?
C13A O2A C8B C9B -83.1(4) . . . . ?
C13B O1B C12B C7B -100.4(3) . . . . ?
C13B O1B C12B C11B 82.9(4) . . . . ?
C13B O2B C8C C7C 103.2(3) . . . . ?
C13B O2B C8C C9C -80.7(4) . . . . ?
C13C O1C C12C C7C -100.8(3) . . . . ?
C13C O1C C12C C11C 82.9(4) . . . . ?
C13C O2C C8D C7D 94.1(3) . . . . ?
C13C O2C C8D C9D -87.8(3) . . . . ?
C13D O1D C12D C7D -104.1(3) . . . . ?
C13D O1D C12D C11D 81.7(3) . . . . ?
C13D O2D C8A C7A 100.5(3) . . . . ?
C13D O2D C8A C9A -81.9(3) . . . . ?
C14A C9B C10B C11B 175.9(3) . . . . ?
C14A C11A C12A O1A -3.8(4) . . . . ?
C14A C11A C12A C7A 180.0(3) . . . . ?
C14A C15A C16A C17A 171.3(3) . . . . ?
C14B C9C C10C C11C 179.2(3) . . . . ?
C14B C11B C12B O1B -5.3(4) . . . . ?
C14B C11B C12B C7B 178.2(3) . . . . ?
C14B C15B C16B C17B 169.3(3) . . . . ?
C14C C9D C10D C11D 174.9(3) . . . . ?
C14C C11C C12C O1C -6.6(4) . . . . ?
C14C C11C C12C C7C 177.3(3) . . . . ?
C14C C15C C16C C17C 175.2(3) . . . . ?
C14D C9A C10A C11A 178.8(2) . . . . ?
C14D C11D C12D O1D -6.6(4) . . . . ?
C14D C11D C12D C7D 179.5(3) . . . . ?
C14D C15D C16D C17D -168.1(3) . . . . ?
C15A C16A C17A C18A 69.9(5) . . . . ?
C15B C16B C17B C18B -173.2(4) . . . . ?
C15C C16C C17C C18C -177.7(4) . . . . ?
C15D C16D C17D C18D -68.6(5) . . . . ?
C16A C17A C18A C19A 174.6(4) . . . . ?
C16B C17B C18B C19B 179.0(5) . . . . ?
C16C C17C C18C C19C 176.9(5) . . . . ?
C16D C17D C18D C19D -177.9(4) . . . . ?
